data_7135950
loop_
_publ_author_name
'Thakur, Arunabha'
'Bedajna, Shantabh'
'Karimi, Mohammadjavad'
'Gabba\"i, Fran\,cois P.'

_publ_section_title
;
 Macrocyclic stibine-bridged [1.1.1] and [1.1.1.1] ferrocenophanes
;
_journal_name_full 'Chemical Communications'
_journal_paper_doi 10.1039/D6CC02816K
_journal_year 2026
_chemical_formula_moiety 'C48 H39 Au Fe3 I Sb3, 3.5(C H Cl2.997)'
_chemical_formula_sum 'C51.5 H42.5 Au Cl10.49 Fe3 I Sb3'
_chemical_formula_weight 1890.07
_chemical_name_systematic Sb_triAu
_space_group_crystal_system triclinic
_space_group_IT_number 2
_space_group_name_Hall '-P 1'
_space_group_name_H-M_alt 'P -1'
_atom_sites_solution_hydrogens mixed
_atom_sites_solution_primary dual
_audit_creation_date 2026-05-05
_audit_creation_method
;
Olex2 1.5
(compiled 2026.04.10 svn.r48fbca5a for OlexSys, GUI svn.r7537)
;
_audit_update_record
;
2026-05-05 deposited with the CCDC.	2026-06-11 downloaded from the CCDC.
;
_cell_angle_alpha 80.6650(10)
_cell_angle_beta 86.6060(10)
_cell_angle_gamma 69.2740(10)
_cell_formula_units_Z 2
_cell_length_a 10.6441(5)
_cell_length_b 14.2641(6)
_cell_length_c 20.2579(9)
_cell_measurement_reflns_used 9906
_cell_measurement_temperature 110.00
_cell_measurement_theta_max 30.090
_cell_measurement_theta_min 2.284
_cell_volume 2838.6(2)
_computing_cell_refinement 'SAINT V8.40B (?, 2016)'
_computing_data_reduction 'SAINT V8.40B (?, 2016)'
_computing_molecular_graphics 'Olex2 1.5 (Dolomanov et al., 2009)'
_computing_publication_material 'Olex2 1.5 (Dolomanov et al., 2009)'
_computing_structure_refinement 'XL  (Sheldrick, 2008)'
_computing_structure_solution 'SHELXT 2018/2 (Sheldrick, 2018)'
_diffrn_ambient_temperature 110.00
_diffrn_measured_fraction_theta_full 0.999
_diffrn_measured_fraction_theta_max 0.998
_diffrn_measurement_device_type 'Bruker APEX-II CCD'
_diffrn_radiation_type MoK\a
_diffrn_radiation_wavelength 0.71073
_diffrn_reflns_av_R_equivalents 0.0377
_diffrn_reflns_av_unetI/netI 0.0289
_diffrn_reflns_Laue_measured_fraction_full 0.999
_diffrn_reflns_Laue_measured_fraction_max 0.998
_diffrn_reflns_limit_h_max 15
_diffrn_reflns_limit_h_min -15
_diffrn_reflns_limit_k_max 20
_diffrn_reflns_limit_k_min -20
_diffrn_reflns_limit_l_max 28
_diffrn_reflns_limit_l_min -28
_diffrn_reflns_number 90965
_diffrn_reflns_point_group_measured_fraction_full 0.999
_diffrn_reflns_point_group_measured_fraction_max 0.998
_diffrn_reflns_theta_full 25.242
_diffrn_reflns_theta_max 30.124
_diffrn_reflns_theta_min 1.716
_diffrn_source_current 40.0
_diffrn_source_power 1.6
_diffrn_source_voltage 40.0
_exptl_absorpt_coefficient_mu 5.798
_exptl_absorpt_correction_T_max 0.7460
_exptl_absorpt_correction_T_min 0.4960
_exptl_absorpt_correction_type multi-scan
_exptl_absorpt_process_details
;
SADABS-2016/2 (Bruker,2016/2) was used for absorption correction.
wR2(int) was 0.1150 before and 0.0484 after correction.
The Ratio of minimum to maximum transmission is 0.6649.
The \l/2 correction factor is Not present.
;
_exptl_crystal_colour 'clear yellowish orange'
_exptl_crystal_colour_lustre clear
_exptl_crystal_colour_modifier yellowish
_exptl_crystal_colour_primary orange
_exptl_crystal_density_diffrn 2.211
_exptl_crystal_description block
_exptl_crystal_F_000 1786
_exptl_crystal_size_max 0.256
_exptl_crystal_size_mid 0.214
_exptl_crystal_size_min 0.198
_refine_diff_density_max 1.116
_refine_diff_density_min -1.172
_refine_diff_density_rms 0.139
_refine_ls_extinction_method none
_refine_ls_goodness_of_fit_ref 1.067
_refine_ls_hydrogen_treatment mixed
_refine_ls_matrix_type full
_refine_ls_number_parameters 692
_refine_ls_number_reflns 16713
_refine_ls_number_restraints 17
_refine_ls_restrained_S_all 1.073
_refine_ls_R_factor_all 0.0403
_refine_ls_R_factor_gt 0.0306
_refine_ls_shift/su_max 0.003
_refine_ls_shift/su_mean 0.000
_refine_ls_structure_factor_coef Fsqd
_refine_ls_weighting_details 'w=1/[\s^2^(Fo^2^)+(0.0191P)^2^+9.1457P] where P=(Fo^2^+2Fc^2^)/3'
_refine_ls_weighting_scheme calc
_refine_ls_wR_factor_gt 0.0599
_refine_ls_wR_factor_ref 0.0626
_reflns_Friedel_coverage 0.000
_reflns_number_gt 14457
_reflns_number_total 16713
_reflns_threshold_expression 'I > 2\s(I)'
_cod_data_source_file d6cc02816k2.cif
_cod_data_source_block mo_sb_2_6_12_0m_a
_cod_original_formula_sum 'C51.50 H42.50 Au Cl10.49 Fe3 I Sb3'
_cod_database_code 7135950
_shelx_shelxl_version_number 2019/1
_shelx_space_group_comment
;
The symmetry employed for this shelxl refinement is uniquely defined
by the following loop, which should always be used as a source of
symmetry information in preference to the above space-group names.
They are only intended as comments.
;
_shelx_estimated_absorpt_t_max 0.393
_shelx_estimated_absorpt_t_min 0.318
_olex2_refinement_description
;
1. Fixed Uiso
 At 1.2 times of:
  All C(H) groups, All C(H,H) groups
2. Restrained distances
 Cl14-H52
 2.22 with sigma of 0.05
 C52-H52
 1.07 with sigma of 0.02
 Cl15-H52
 2.15 with sigma of 0.02
 C49-H49
 1.07 with sigma of 0.01
 Cl5-H49
 2.2 with sigma of 0.02
 Cl3-H49
 2.2 with sigma of 0.02
 Cl2-H49
 2.2 with sigma of 0.02
 Au1-I2 \\sim Au1-I1
 with sigma of 0.02
 Cl12-C51 \\sim Cl13-C51
 with sigma of 0.02
 Cl7-C50 \\sim Cl6-C50
 with sigma of 0.02
3. Uiso/Uaniso restraints and constraints
Uanis(Cl12) = Uanis(Cl13)
Uanis(Cl1) = Uanis(Cl5) = Uanis(Cl3)
4. Rigid body (RIGU) restrains
 Cl2, Cl3, Cl5, C49
 with sigma for 1-2 distances of 0.004 and sigma for 1-3 distances of 0.004
5. Others
 1*[Sof(Cl2)]+1*[Sof(Cl3)]+1*[Sof(Cl1)]+1*[Sof(Cl5)]+1*[Sof(Cl4)]=3 with esd
 of 0.001
 Sof(I1)=1-FVAR(1)
 Sof(I2)=FVAR(1)
 Sof(Cl13)=Sof(H51A)=1-FVAR(2)
 Sof(Cl12)=Sof(H51)=FVAR(2)
 Sof(Cl6)=Sof(H50A)=1-FVAR(3)
 Sof(Cl7)=Sof(H50)=FVAR(3)
 Fixed Sof: Cl14(0.5) Cl15(0.5) Cl16(0.5) C52(0.5) H52(0.5)
6.a Ternary CH refined with riding coordinates:
 C50(H50), C50(H50A), C51(H51), C51(H51A)
6.b Aromatic/amide H refined with riding coordinates:
 C2(H2), C3(H3), C4(H4), C5(H5), C7(H7), C8(H8), C9(H9), C10(H10), C12(H12),
 C13(H13), C14(H14), C15(H15), C16(H16), C18(H18), C19(H19), C20(H20), C21(H21),
  C23(H23), C24(H24), C25(H25), C26(H26), C28(H28), C29(H29), C30(H30),
 C31(H31), C32(H32), C34(H34), C35(H35), C36(H36), C37(H37), C39(H39), C40(H40),
  C41(H41), C42(H42), C44(H44), C45(H45), C46(H46), C47(H47), C48(H48)
;
_olex2_submission_original_sample_id SB_TriAu
_olex2_submission_special_instructions 'No special instructions were received'

loop_
_space_group_symop_operation_xyz
'x, y, z'
'-x, -y, -z'

loop_
_atom_site_label
_atom_site_type_symbol
_atom_site_fract_x
_atom_site_fract_y
_atom_site_fract_z
_atom_site_U_iso_or_equiv
_atom_site_adp_type
_atom_site_occupancy
_atom_site_site_symmetry_order
_atom_site_calc_flag
_atom_site_refinement_flags_posn
_atom_site_refinement_flags_adp
_atom_site_refinement_flags_occupancy
_atom_site_disorder_assembly
_atom_site_disorder_group
Au1 Au 0.78068(2) 0.78514(2) 0.22408(2) 0.01533(3) Uani 1 1 d D . . . .
I1 I 0.7164(9) 0.9907(6) 0.2152(17) 0.038(2) Uani 0.138(19) 1 d D . P A 2
I2 I 0.70973(16) 0.99020(9) 0.19493(18) 0.0273(3) Uani 0.862(19) 1 d D . P A 1
Sb1 Sb 0.95186(2) 0.68087(2) 0.14204(2) 0.01403(5) Uani 1 1 d . . . . .
Sb2 Sb 0.56947(2) 0.73037(2) 0.22427(2) 0.01353(4) Uani 1 1 d . . . . .
Sb3 Sb 0.88165(2) 0.70091(2) 0.34349(2) 0.01480(5) Uani 1 1 d . . . . .
Fe1 Fe 0.71686(5) 0.55127(4) 0.09585(2) 0.01603(10) Uani 1 1 d . . . . .
Fe2 Fe 1.13817(5) 0.49326(4) 0.27938(2) 0.01426(9) Uani 1 1 d . . . . .
Fe3 Fe 0.56889(5) 0.65544(4) 0.40898(2) 0.01678(10) Uani 1 1 d . . . . .
Cl1 Cl 0.6631(12) 1.0080(8) 0.4509(5) 0.0811(9) Uani 0.257(8) 1 d . . P B 5
Cl2 Cl 0.7539(5) 0.9762(2) 0.46515(15) 0.1097(16) Uani 0.923(10) 1 d D . P B 4
Cl3 Cl 0.8513(4) 0.8817(3) 0.59718(19) 0.0811(9) Uani 0.561(5) 1 d D . P B 3
Cl4 Cl 0.7170(6) 0.9325(3) 0.5953(2) 0.124(2) Uani 0.663(8) 1 d . . P B 2
Cl5 Cl 0.5731(3) 0.9205(3) 0.57676(18) 0.0811(9) Uani 0.593(5) 1 d D . P B 1
Cl6 Cl 0.8677(13) 1.1034(9) 0.3384(3) 0.056(3) Uani 0.42(3) 1 d D . P C 2
Cl7 Cl 0.9089(11) 1.1382(11) 0.3381(2) 0.071(3) Uani 0.58(3) 1 d D . P C 1
Cl8 Cl 0.8014(3) 1.25795(15) 0.21793(9) 0.0937(7) Uani 1 1 d . . . . .
Cl9 Cl 0.63025(18) 1.27346(16) 0.33422(10) 0.0866(6) Uani 1 1 d . . . . .
Cl10 Cl 0.44252(14) 1.25588(10) 0.11688(7) 0.0516(3) Uani 1 1 d . . . . .
Cl11 Cl 0.36089(13) 1.18310(9) 0.24893(7) 0.0448(3) Uani 1 1 d . . . . .
Cl12 Cl 0.19098(19) 1.2215(2) 0.13606(11) 0.0546(6) Uani 0.889(7) 1 d D . P D 1
Cl13 Cl 0.2240(16) 1.1766(16) 0.1172(9) 0.0546(6) Uani 0.111(7) 1 d D . P D 2
Cl14 Cl 0.5948(4) 0.8622(2) 0.03202(19) 0.0677(9) Uani 0.5 1 d D . P . .
Cl15 Cl 0.6170(4) 1.0377(2) -0.05228(17) 0.0714(10) Uani 0.5 1 d D . P . .
Cl16 Cl 0.3901(4) 1.0572(4) 0.0331(2) 0.0935(15) Uani 0.5 1 d . . P . .
C1 C 0.8980(3) 0.5770(3) 0.09654(17) 0.0163(6) Uani 1 1 d . . . . .
C2 C 0.8453(4) 0.5979(3) 0.02993(17) 0.0210(7) Uani 1 1 d . . . . .
H2 H 0.822625 0.660923 0.001036 0.025 Uiso 1 1 calc R U . . .
C3 C 0.8330(4) 0.5075(3) 0.01485(18) 0.0229(8) Uani 1 1 d . . . . .
H3 H 0.800927 0.499768 -0.025990 0.027 Uiso 1 1 calc R U . . .
C4 C 0.8768(4) 0.4308(3) 0.07120(19) 0.0219(7) Uani 1 1 d . . . . .
H4 H 0.879945 0.362823 0.074435 0.026 Uiso 1 1 calc R U . . .
C5 C 0.9150(3) 0.4734(3) 0.12196(18) 0.0193(7) Uani 1 1 d . . . . .
H5 H 0.946531 0.439127 0.165313 0.023 Uiso 1 1 calc R U . . .
C6 C 0.5662(3) 0.6331(3) 0.15606(17) 0.0189(7) Uani 1 1 d . . . . .
C7 C 0.5306(4) 0.6626(4) 0.0868(2) 0.0334(10) Uani 1 1 d . . . . .
H7 H 0.510419 0.728754 0.062162 0.040 Uiso 1 1 calc R U . . .
C8 C 0.5308(4) 0.5758(4) 0.0613(2) 0.0413(13) Uani 1 1 d . . . . .
H8 H 0.509951 0.573913 0.016708 0.050 Uiso 1 1 calc R U . . .
C9 C 0.5673(4) 0.4924(4) 0.1136(2) 0.0382(12) Uani 1 1 d . . . . .
H9 H 0.575703 0.424764 0.110235 0.046 Uiso 1 1 calc R U . . .
C10 C 0.5893(4) 0.5275(3) 0.1721(2) 0.0273(8) Uani 1 1 d . . . . .
H10 H 0.614949 0.487423 0.214677 0.033 Uiso 1 1 calc R U . . .
C11 C 1.0326(4) 0.7528(3) 0.05841(17) 0.0193(7) Uani 1 1 d . . . . .
C12 C 0.9457(5) 0.8399(4) 0.0216(2) 0.0407(12) Uani 1 1 d . . . . .
H12 H 0.853333 0.864996 0.033429 0.049 Uiso 1 1 calc R U . . .
C13 C 0.9944(6) 0.8906(5) -0.0328(3) 0.0590(17) Uani 1 1 d . . . . .
H13 H 0.934368 0.948871 -0.059008 0.071 Uiso 1 1 calc R U . . .
C14 C 1.1289(6) 0.8567(5) -0.0486(2) 0.0516(15) Uani 1 1 d . . . . .
H14 H 1.161932 0.891737 -0.085464 0.062 Uiso 1 1 calc R U . . .
C15 C 1.2159(5) 0.7712(4) -0.0107(2) 0.0374(11) Uani 1 1 d . . . . .
H15 H 1.309001 0.748189 -0.021133 0.045 Uiso 1 1 calc R U . . .
C16 C 1.1678(4) 0.7191(3) 0.04249(18) 0.0239(8) Uani 1 1 d . . . . .
H16 H 1.227836 0.660102 0.068072 0.029 Uiso 1 1 calc R U . . .
C17 C 1.1325(3) 0.5836(3) 0.18916(16) 0.0153(6) Uani 1 1 d . . . . .
C18 C 1.2097(3) 0.4808(3) 0.18364(17) 0.0178(7) Uani 1 1 d . . . . .
H18 H 1.191425 0.441612 0.154297 0.021 Uiso 1 1 calc R U . . .
C19 C 1.3187(3) 0.4467(3) 0.22936(18) 0.0204(7) Uani 1 1 d . . . . .
H19 H 1.385624 0.380886 0.235785 0.024 Uiso 1 1 calc R U . . .
C20 C 1.3102(3) 0.5279(3) 0.26372(19) 0.0217(7) Uani 1 1 d . . . . .
H20 H 1.370602 0.525909 0.297070 0.026 Uiso 1 1 calc R U . . .
C21 C 1.1959(3) 0.6126(3) 0.23962(17) 0.0184(7) Uani 1 1 d . . . . .
H21 H 1.166361 0.677042 0.254133 0.022 Uiso 1 1 calc R U . . .
C22 C 0.9832(4) 0.5436(3) 0.34490(16) 0.0185(7) Uani 1 1 d . . . . .
C23 C 0.9526(4) 0.4855(3) 0.30088(17) 0.0196(7) Uani 1 1 d . . . . .
H23 H 0.878802 0.509175 0.270871 0.023 Uiso 1 1 calc R U . . .
C24 C 1.0510(4) 0.3864(3) 0.3096(2) 0.0254(8) Uani 1 1 d . . . . .
H24 H 1.053861 0.332487 0.286898 0.031 Uiso 1 1 calc R U . . .
C25 C 1.1447(4) 0.3820(3) 0.35838(19) 0.0268(8) Uani 1 1 d . . . . .
H25 H 1.221053 0.324810 0.373876 0.032 Uiso 1 1 calc R U . . .
C26 C 1.1036(4) 0.4788(3) 0.37977(18) 0.0232(8) Uani 1 1 d . . . . .
H26 H 1.148509 0.497266 0.411848 0.028 Uiso 1 1 calc R U . . .
C27 C 1.0080(3) 0.7347(3) 0.40703(18) 0.0206(7) Uani 1 1 d . . . . .
C28 C 1.0560(4) 0.8131(3) 0.3845(2) 0.0283(8) Uani 1 1 d . . . . .
H28 H 1.039727 0.847167 0.339819 0.034 Uiso 1 1 calc R U . . .
C29 C 1.1287(4) 0.8417(4) 0.4281(3) 0.0390(11) Uani 1 1 d . . . . .
H29 H 1.162134 0.895000 0.412773 0.047 Uiso 1 1 calc R U . . .
C30 C 1.1516(4) 0.7933(4) 0.4927(3) 0.0438(13) Uani 1 1 d . . . . .
H30 H 1.200059 0.813711 0.521989 0.053 Uiso 1 1 calc R U . . .
C31 C 1.1049(4) 0.7150(4) 0.5155(2) 0.0379(11) Uani 1 1 d . . . . .
H31 H 1.122381 0.681211 0.560269 0.045 Uiso 1 1 calc R U . . .
C32 C 1.0322(4) 0.6854(3) 0.47327(19) 0.0271(8) Uani 1 1 d . . . . .
H32 H 0.999159 0.632122 0.489194 0.033 Uiso 1 1 calc R U . . .
C33 C 0.7275(3) 0.7032(3) 0.41443(17) 0.0180(7) Uani 1 1 d . . . . .
C34 C 0.7266(4) 0.6287(3) 0.47087(18) 0.0277(9) Uani 1 1 d . . . . .
H34 H 0.795782 0.565085 0.483014 0.033 Uiso 1 1 calc R U . . .
C35 C 0.6029(5) 0.6674(4) 0.5056(2) 0.0374(11) Uani 1 1 d . . . . .
H35 H 0.575771 0.634090 0.545285 0.045 Uiso 1 1 calc R U . . .
C36 C 0.5283(5) 0.7628(4) 0.4713(2) 0.0403(12) Uani 1 1 d . . . . .
H36 H 0.441864 0.805056 0.483739 0.048 Uiso 1 1 calc R U . . .
C37 C 0.6041(4) 0.7860(3) 0.4143(2) 0.0248(8) Uani 1 1 d . . . . .
H37 H 0.576967 0.845898 0.382255 0.030 Uiso 1 1 calc R U . . .
C38 C 0.5272(3) 0.6442(3) 0.31302(16) 0.0154(6) Uani 1 1 d . . . . .
C39 C 0.6094(4) 0.5485(3) 0.34729(17) 0.0185(7) Uani 1 1 d . . . . .
H39 H 0.696504 0.508979 0.333765 0.022 Uiso 1 1 calc R U . . .
C40 C 0.5393(4) 0.5221(3) 0.40521(18) 0.0217(7) Uani 1 1 d . . . . .
H40 H 0.571090 0.461776 0.436640 0.026 Uiso 1 1 calc R U . . .
C41 C 0.4134(4) 0.6019(3) 0.40784(18) 0.0215(7) Uani 1 1 d . . . . .
H41 H 0.346528 0.604379 0.441383 0.026 Uiso 1 1 calc R U . . .
C42 C 0.4056(3) 0.6772(3) 0.35120(17) 0.0179(7) Uani 1 1 d . . . . .
H42 H 0.332327 0.738938 0.340465 0.022 Uiso 1 1 calc R U . . .
C43 C 0.3710(3) 0.8392(3) 0.21220(16) 0.0164(6) Uani 1 1 d . . . . .
C44 C 0.3376(4) 0.9245(3) 0.24405(19) 0.0217(7) Uani 1 1 d . . . . .
H44 H 0.405069 0.936813 0.266314 0.026 Uiso 1 1 calc R U . . .
C45 C 0.2062(4) 0.9913(3) 0.2432(2) 0.0280(8) Uani 1 1 d . . . . .
H45 H 0.183394 1.048896 0.265422 0.034 Uiso 1 1 calc R U . . .
C46 C 0.1077(4) 0.9742(3) 0.2099(2) 0.0273(8) Uani 1 1 d . . . . .
H46 H 0.017459 1.019667 0.209971 0.033 Uiso 1 1 calc R U . . .
C47 C 0.1404(4) 0.8919(3) 0.1770(2) 0.0239(8) Uani 1 1 d . . . . .
H47 H 0.073172 0.881531 0.153394 0.029 Uiso 1 1 calc R U . . .
C48 C 0.2721(3) 0.8235(3) 0.17810(18) 0.0195(7) Uani 1 1 d . . . . .
H48 H 0.294196 0.766200 0.155594 0.023 Uiso 1 1 calc R U . . .
C49 C 0.7308(9) 0.8947(5) 0.5291(4) 0.081(2) Uani 1 1 d D . . . .
H49 H 0.758(2) 0.8205(9) 0.5238(11) 0.11(3) Uiso 1 1 d D . . . .
C50 C 0.7540(6) 1.1921(4) 0.2883(3) 0.0519(14) Uani 1 1 d D . . . .
H50 H 0.724469 1.137699 0.276505 0.062 Uiso 0.58(3) 1 calc R U P C 1
H50A H 0.705288 1.153781 0.269702 0.062 Uiso 0.42(3) 1 calc R U P C 2
C51 C 0.3587(5) 1.1788(4) 0.1627(3) 0.0392(11) Uani 1 1 d D . . . .
H51 H 0.404399 1.107161 0.154535 0.047 Uiso 0.889(7) 1 calc R U P D 1
H51A H 0.425691 1.109540 0.160043 0.047 Uiso 0.111(7) 1 calc R U P D 2
C52 C 0.5611(10) 0.9911(9) 0.0260(7) 0.057(3) Uani 0.5 1 d D . P . .
H52 H 0.632(6) 1.001(5) 0.0552(11) 0.12(6) Uiso 0.5 1 d D . P . .

loop_
_atom_site_aniso_label
_atom_site_aniso_U_11
_atom_site_aniso_U_22
_atom_site_aniso_U_33
_atom_site_aniso_U_23
_atom_site_aniso_U_13
_atom_site_aniso_U_12
Au1 0.01419(6) 0.01656(6) 0.01478(6) -0.00039(5) 0.00077(4) -0.00580(5)
I1 0.0389(19) 0.0198(13) 0.055(7) -0.005(2) -0.008(3) -0.0100(11)
I2 0.0259(3) 0.0150(2) 0.0393(7) -0.0005(3) 0.0007(3) -0.00660(15)
Sb1 0.01171(10) 0.01700(10) 0.01283(10) -0.00025(8) 0.00182(7) -0.00551(8)
Sb2 0.01149(9) 0.01795(11) 0.01166(9) -0.00180(8) 0.00110(7) -0.00613(8)
Sb3 0.01377(10) 0.02084(11) 0.01081(9) -0.00178(8) 0.00047(7) -0.00764(8)
Fe1 0.0135(2) 0.0236(3) 0.0124(2) -0.00644(19) 0.00226(17) -0.00696(19)
Fe2 0.0138(2) 0.0162(2) 0.0126(2) -0.00024(17) -0.00041(17) -0.00573(18)
Fe3 0.0167(2) 0.0264(3) 0.0121(2) -0.00515(19) 0.00310(17) -0.0129(2)
Cl1 0.0774(17) 0.0808(16) 0.0914(17) -0.0313(13) 0.0136(12) -0.0294(13)
Cl2 0.142(4) 0.0833(18) 0.0919(19) -0.0261(14) 0.0167(19) -0.021(2)
Cl3 0.0774(17) 0.0808(16) 0.0914(17) -0.0313(13) 0.0136(12) -0.0294(13)
Cl4 0.179(6) 0.117(3) 0.091(3) -0.036(2) -0.007(3) -0.061(3)
Cl5 0.0774(17) 0.0808(16) 0.0914(17) -0.0313(13) 0.0136(12) -0.0294(13)
Cl6 0.057(4) 0.047(4) 0.0427(19) -0.0065(18) -0.0052(19) 0.009(3)
Cl7 0.066(3) 0.073(4) 0.0496(17) -0.0186(18) 0.0060(17) 0.007(3)
Cl8 0.154(2) 0.0712(12) 0.0587(10) 0.0080(9) 0.0101(12) -0.0520(13)
Cl9 0.0654(11) 0.0964(14) 0.0723(11) -0.0441(10) -0.0135(9) 0.0187(10)
Cl10 0.0510(7) 0.0397(7) 0.0617(8) -0.0065(6) 0.0219(6) -0.0170(6)
Cl11 0.0526(7) 0.0354(6) 0.0480(7) -0.0115(5) 0.0084(6) -0.0162(5)
Cl12 0.0411(9) 0.0528(14) 0.0600(11) 0.0165(10) -0.0125(8) -0.0135(9)
Cl13 0.0411(9) 0.0528(14) 0.0600(11) 0.0165(10) -0.0125(8) -0.0135(9)
Cl14 0.070(2) 0.0535(18) 0.083(2) -0.0069(16) 0.0159(17) -0.0302(16)
Cl15 0.103(3) 0.0355(15) 0.0591(18) 0.0069(13) 0.0184(18) -0.0125(16)
Cl16 0.0513(19) 0.120(4) 0.084(3) -0.048(3) -0.0081(18) 0.016(2)
C1 0.0120(14) 0.0212(17) 0.0152(15) -0.0044(13) 0.0040(12) -0.0049(13)
C2 0.0202(17) 0.0276(19) 0.0132(15) -0.0027(14) 0.0059(13) -0.0072(15)
C3 0.0194(17) 0.035(2) 0.0169(16) -0.0128(15) 0.0073(13) -0.0100(15)
C4 0.0180(16) 0.0223(18) 0.0266(19) -0.0106(15) 0.0045(14) -0.0063(14)
C5 0.0172(16) 0.0206(17) 0.0193(16) -0.0028(13) -0.0004(13) -0.0057(13)
C6 0.0115(15) 0.0299(19) 0.0181(16) -0.0120(14) 0.0040(12) -0.0076(14)
C7 0.0155(17) 0.054(3) 0.0211(19) -0.0161(18) -0.0048(14) 0.0057(17)
C8 0.0157(18) 0.080(4) 0.034(2) -0.035(3) 0.0005(16) -0.012(2)
C9 0.029(2) 0.059(3) 0.049(3) -0.041(2) 0.022(2) -0.032(2)
C10 0.028(2) 0.037(2) 0.029(2) -0.0163(17) 0.0149(16) -0.0221(18)
C11 0.0195(16) 0.0275(19) 0.0135(15) 0.0022(13) -0.0006(13) -0.0135(14)
C12 0.030(2) 0.043(3) 0.044(3) 0.021(2) -0.007(2) -0.018(2)
C13 0.059(4) 0.063(4) 0.050(3) 0.039(3) -0.019(3) -0.033(3)
C14 0.074(4) 0.076(4) 0.022(2) 0.014(2) -0.004(2) -0.056(3)
C15 0.040(2) 0.063(3) 0.024(2) -0.008(2) 0.0099(18) -0.038(2)
C16 0.0241(18) 0.035(2) 0.0183(17) -0.0066(15) 0.0043(14) -0.0163(16)
C17 0.0147(15) 0.0179(16) 0.0126(15) -0.0004(12) 0.0025(12) -0.0059(13)
C18 0.0138(15) 0.0245(18) 0.0154(15) -0.0039(13) 0.0032(12) -0.0071(13)
C19 0.0108(15) 0.0235(18) 0.0242(18) -0.0022(14) 0.0017(13) -0.0037(13)
C20 0.0146(16) 0.0272(19) 0.0260(18) -0.0025(15) -0.0015(13) -0.0109(14)
C21 0.0176(16) 0.0195(17) 0.0192(16) -0.0009(13) 0.0000(13) -0.0088(13)
C22 0.0214(17) 0.0224(17) 0.0108(14) 0.0001(13) 0.0032(12) -0.0080(14)
C23 0.0196(17) 0.0265(19) 0.0151(16) -0.0035(14) 0.0052(13) -0.0118(14)
C24 0.033(2) 0.0194(18) 0.028(2) -0.0039(15) 0.0082(16) -0.0150(16)
C25 0.029(2) 0.0241(19) 0.0203(18) 0.0078(15) 0.0016(15) -0.0055(16)
C26 0.0265(19) 0.0265(19) 0.0123(15) 0.0003(14) -0.0004(13) -0.0053(15)
C27 0.0139(15) 0.0299(19) 0.0213(17) -0.0103(15) 0.0042(13) -0.0098(14)
C28 0.0231(19) 0.035(2) 0.033(2) -0.0121(18) 0.0066(16) -0.0152(17)
C29 0.029(2) 0.047(3) 0.056(3) -0.028(2) 0.012(2) -0.026(2)
C30 0.025(2) 0.074(4) 0.047(3) -0.041(3) 0.0050(19) -0.022(2)
C31 0.024(2) 0.072(3) 0.023(2) -0.021(2) -0.0002(16) -0.017(2)
C32 0.0200(18) 0.043(2) 0.0210(18) -0.0080(17) 0.0002(14) -0.0122(17)
C33 0.0177(16) 0.0285(19) 0.0133(15) -0.0048(13) -0.0001(12) -0.0140(14)
C34 0.032(2) 0.045(2) 0.0137(16) 0.0007(16) -0.0046(15) -0.0248(19)
C35 0.044(3) 0.073(4) 0.0161(18) -0.016(2) 0.0076(17) -0.043(3)
C36 0.030(2) 0.069(3) 0.042(3) -0.042(3) 0.022(2) -0.031(2)
C37 0.0194(17) 0.031(2) 0.031(2) -0.0135(17) 0.0039(15) -0.0136(16)
C38 0.0176(15) 0.0198(16) 0.0119(14) -0.0041(12) 0.0014(12) -0.0099(13)
C39 0.0198(16) 0.0202(17) 0.0165(16) -0.0029(13) 0.0010(13) -0.0081(14)
C40 0.0283(19) 0.0247(18) 0.0177(16) -0.0010(14) -0.0023(14) -0.0168(15)
C41 0.0212(17) 0.034(2) 0.0166(16) -0.0060(15) 0.0053(13) -0.0187(16)
C42 0.0163(16) 0.0252(18) 0.0159(16) -0.0032(13) 0.0001(12) -0.0116(14)
C43 0.0143(15) 0.0189(16) 0.0141(15) 0.0002(12) 0.0013(12) -0.0049(13)
C44 0.0198(17) 0.0209(18) 0.0254(18) -0.0021(14) -0.0015(14) -0.0087(14)
C45 0.0247(19) 0.0233(19) 0.034(2) -0.0095(16) 0.0009(16) -0.0039(16)
C46 0.0183(18) 0.0241(19) 0.034(2) -0.0005(16) -0.0017(15) -0.0021(15)
C47 0.0157(16) 0.0257(19) 0.030(2) -0.0001(15) -0.0043(14) -0.0082(14)
C48 0.0182(16) 0.0187(17) 0.0226(17) -0.0005(14) -0.0008(13) -0.0085(14)
C49 0.105(6) 0.049(4) 0.093(5) -0.029(4) -0.008(4) -0.025(4)
C50 0.082(4) 0.034(3) 0.033(3) -0.011(2) 0.003(3) -0.010(3)
C51 0.037(2) 0.030(2) 0.046(3) -0.002(2) -0.002(2) -0.0083(19)
C52 0.028(5) 0.055(7) 0.090(9) -0.031(7) 0.005(5) -0.010(5)

loop_
_atom_type_symbol
_atom_type_description
_atom_type_scat_dispersion_real
_atom_type_scat_dispersion_imag
_atom_type_scat_source
C C 0.0033 0.0016 'International Tables Vol C Tables 4.2.6.8 and 6.1.1.4'
H H 0.0000 0.0000 'International Tables Vol C Tables 4.2.6.8 and 6.1.1.4'
Au Au -2.0133 8.8022 'International Tables Vol C Tables 4.2.6.8 and 6.1.1.4'
Cl Cl 0.1484 0.1585 'International Tables Vol C Tables 4.2.6.8 and 6.1.1.4'
Fe Fe 0.3463 0.8444 'International Tables Vol C Tables 4.2.6.8 and 6.1.1.4'
I I -0.4742 1.8119 'International Tables Vol C Tables 4.2.6.8 and 6.1.1.4'
Sb Sb -0.5866 1.5461 'International Tables Vol C Tables 4.2.6.8 and 6.1.1.4'

loop_
_geom_angle_atom_site_label_1
_geom_angle_atom_site_label_2
_geom_angle_atom_site_label_3
_geom_angle
_geom_angle_site_symmetry_1
_geom_angle_site_symmetry_3
_geom_angle_publ_flag
Sb1 Au1 I1 121.6(5) . . ?
Sb1 Au1 I2 115.84(5) . . ?
Sb1 Au1 Sb2 105.466(9) . . ?
Sb1 Au1 Sb3 104.523(8) . . ?
Sb2 Au1 I1 113.28(19) . . ?
Sb2 Au1 I2 110.92(5) . . ?
Sb3 Au1 I1 107.9(7) . . ?
Sb3 Au1 I2 116.63(8) . . ?
Sb3 Au1 Sb2 102.027(8) . . ?
C1 Sb1 Au1 118.24(9) . . ?
C1 Sb1 C11 100.81(13) . . ?
C11 Sb1 Au1 121.72(10) . . ?
C17 Sb1 Au1 112.81(9) . . ?
C17 Sb1 C1 100.51(13) . . ?
C17 Sb1 C11 99.18(13) . . ?
C6 Sb2 Au1 118.14(9) . . ?
C6 Sb2 C38 97.94(13) . . ?
C6 Sb2 C43 100.74(13) . . ?
C38 Sb2 Au1 117.87(9) . . ?
C38 Sb2 C43 95.58(13) . . ?
C43 Sb2 Au1 121.76(9) . . ?
C22 Sb3 Au1 109.82(9) . . ?
C22 Sb3 C27 100.94(14) . . ?
C27 Sb3 Au1 132.68(10) . . ?
C33 Sb3 Au1 110.85(9) . . ?
C33 Sb3 C22 101.94(14) . . ?
C33 Sb3 C27 96.32(13) . . ?
C2 Fe1 C1 40.57(13) . . ?
C2 Fe1 C5 68.24(14) . . ?
C2 Fe1 C6 130.06(15) . . ?
C2 Fe1 C10 168.35(15) . . ?
C3 Fe1 C1 68.21(14) . . ?
C3 Fe1 C2 40.65(15) . . ?
C3 Fe1 C4 40.60(15) . . ?
C3 Fe1 C5 68.25(15) . . ?
C3 Fe1 C6 162.16(16) . . ?
C3 Fe1 C7 122.26(16) . . ?
C3 Fe1 C10 150.84(16) . . ?
C4 Fe1 C1 68.01(14) . . ?
C4 Fe1 C2 68.24(15) . . ?
C4 Fe1 C5 40.45(14) . . ?
C4 Fe1 C6 157.09(15) . . ?
C4 Fe1 C10 119.57(17) . . ?
C5 Fe1 C1 40.44(14) . . ?
C5 Fe1 C6 126.50(14) . . ?
C5 Fe1 C10 111.35(16) . . ?
C6 Fe1 C1 115.15(13) . . ?
C7 Fe1 C1 124.86(18) . . ?
C7 Fe1 C2 108.37(18) . . ?
C7 Fe1 C4 157.49(15) . . ?
C7 Fe1 C5 160.94(16) . . ?
C7 Fe1 C6 40.56(14) . . ?
C7 Fe1 C10 67.97(19) . . ?
C8 Fe1 C1 154.88(19) . . ?
C8 Fe1 C2 116.85(18) . . ?
C8 Fe1 C3 101.26(16) . . ?
C8 Fe1 C4 119.52(17) . . ?
C8 Fe1 C5 158.30(18) . . ?
C8 Fe1 C6 68.13(15) . . ?
C8 Fe1 C7 40.55(19) . . ?
C8 Fe1 C9 40.7(2) . . ?
C8 Fe1 C10 68.14(19) . . ?
C9 Fe1 C1 164.25(19) . . ?
C9 Fe1 C2 149.74(17) . . ?
C9 Fe1 C3 113.87(16) . . ?
C9 Fe1 C4 102.90(17) . . ?
C9 Fe1 C5 124.50(19) . . ?
C9 Fe1 C6 68.05(15) . . ?
C9 Fe1 C7 68.3(2) . . ?
C9 Fe1 C10 40.56(16) . . ?
C10 Fe1 C1 131.66(15) . . ?
C10 Fe1 C6 40.14(15) . . ?
C17 Fe2 C18 40.61(13) . . ?
C17 Fe2 C19 68.44(14) . . ?
C17 Fe2 C20 68.82(14) . . ?
C17 Fe2 C22 117.33(13) . . ?
C18 Fe2 C19 40.46(14) . . ?
C18 Fe2 C20 68.15(14) . . ?
C20 Fe2 C19 40.36(15) . . ?
C21 Fe2 C17 41.40(13) . . ?
C21 Fe2 C18 68.58(14) . . ?
C21 Fe2 C19 68.25(15) . . ?
C21 Fe2 C20 40.59(14) . . ?
C21 Fe2 C22 108.07(14) . . ?
C21 Fe2 C24 170.15(15) . . ?
C21 Fe2 C25 148.07(16) . . ?
C22 Fe2 C18 150.75(14) . . ?
C22 Fe2 C19 167.48(15) . . ?
C22 Fe2 C20 129.24(15) . . ?
C23 Fe2 C17 109.36(14) . . ?
C23 Fe2 C18 118.07(14) . . ?
C23 Fe2 C19 150.09(15) . . ?
C23 Fe2 C20 168.97(15) . . ?
C23 Fe2 C21 131.00(15) . . ?
C23 Fe2 C22 41.06(14) . . ?
C23 Fe2 C24 40.73(15) . . ?
C23 Fe2 C25 68.68(16) . . ?
C23 Fe2 C26 68.82(15) . . ?
C24 Fe2 C17 130.80(15) . . ?
C24 Fe2 C18 109.20(15) . . ?
C24 Fe2 C19 116.77(15) . . ?
C24 Fe2 C20 148.50(16) . . ?
C24 Fe2 C22 68.87(15) . . ?
C24 Fe2 C25 40.68(16) . . ?
C25 Fe2 C17 168.78(16) . . ?
C25 Fe2 C18 129.68(16) . . ?
C25 Fe2 C19 107.41(16) . . ?
C25 Fe2 C20 115.29(16) . . ?
C25 Fe2 C22 68.98(15) . . ?
C26 Fe2 C17 149.83(15) . . ?
C26 Fe2 C18 167.56(15) . . ?
C26 Fe2 C19 128.61(15) . . ?
C26 Fe2 C20 106.95(16) . . ?
C26 Fe2 C21 115.73(15) . . ?
C26 Fe2 C22 41.04(14) . . ?
C26 Fe2 C24 68.58(16) . . ?
C26 Fe2 C25 40.81(16) . . ?
C33 Fe3 C35 68.36(15) . . ?
C33 Fe3 C36 68.30(15) . . ?
C33 Fe3 C38 113.61(13) . . ?
C33 Fe3 C40 137.69(15) . . ?
C33 Fe3 C41 177.00(15) . . ?
C33 Fe3 C42 142.49(14) . . ?
C34 Fe3 C33 40.96(14) . . ?
C34 Fe3 C35 40.72(17) . . ?
C34 Fe3 C36 68.06(19) . . ?
C34 Fe3 C37 68.65(17) . . ?
C34 Fe3 C38 141.41(15) . . ?
C34 Fe3 C40 109.53(16) . . ?
C34 Fe3 C41 136.06(15) . . ?
C34 Fe3 C42 176.50(15) . . ?
C35 Fe3 C38 177.81(15) . . ?
C35 Fe3 C41 109.47(15) . . ?
C35 Fe3 C42 137.02(16) . . ?
C36 Fe3 C35 39.8(2) . . ?
C36 Fe3 C38 139.51(19) . . ?
C36 Fe3 C41 111.53(16) . . ?
C36 Fe3 C42 111.78(18) . . ?
C37 Fe3 C33 40.67(15) . . ?
C37 Fe3 C35 68.11(18) . . ?
C37 Fe3 C36 40.85(17) . . ?
C37 Fe3 C38 112.65(15) . . ?
C37 Fe3 C40 178.15(16) . . ?
C37 Fe3 C41 141.01(16) . . ?
C37 Fe3 C42 113.68(15) . . ?
C39 Fe3 C33 111.68(14) . . ?
C39 Fe3 C34 111.83(17) . . ?
C39 Fe3 C35 140.05(19) . . ?
C39 Fe3 C36 179.9(2) . . ?
C39 Fe3 C37 139.22(15) . . ?
C39 Fe3 C38 40.63(13) . . ?
C39 Fe3 C40 40.77(14) . . ?
C39 Fe3 C41 68.48(14) . . ?
C39 Fe3 C42 68.32(14) . . ?
C40 Fe3 C35 110.81(17) . . ?
C40 Fe3 C36 139.15(17) . . ?
C40 Fe3 C38 68.49(14) . . ?
C40 Fe3 C41 40.58(15) . . ?
C40 Fe3 C42 68.15(15) . . ?
C41 Fe3 C38 68.59(13) . . ?
C42 Fe3 C38 40.82(13) . . ?
C42 Fe3 C41 40.50(14) . . ?
Cl16 Cl14 Cl15 92.3(2) 2_675 2_675 ?
Cl16 Cl14 C52 51.1(5) 2_675 . ?
C52 Cl14 Cl15 61.9(4) . 2_675 ?
Cl16 Cl15 Cl14 101.4(3) 2_675 2_675 ?
Cl16 Cl15 C52 55.4(4) 2_675 2_675 ?
Cl16 Cl15 C52 53.4(4) 2_675 . ?
C52 Cl15 Cl14 70.0(4) . 2_675 ?
C52 Cl15 Cl14 46.6(3) 2_675 2_675 ?
C52 Cl15 C52 49.4(7) . 2_675 ?
Cl14 Cl16 C52 87.7(5) 2_675 . ?
Cl15 Cl16 Cl14 143.5(3) 2_675 2_675 ?
Cl15 Cl16 C52 77.4(6) 2_675 2_675 ?
Cl15 Cl16 C52 84.0(5) 2_675 . ?
C52 Cl16 Cl14 67.5(6) 2_675 2_675 ?
C52 Cl16 C52 61.3(8) 2_675 . ?
Fe1 C1 Sb1 131.22(16) . . ?
C2 C1 Sb1 124.3(3) . . ?
C2 C1 Fe1 68.59(19) . . ?
C5 C1 Sb1 128.4(3) . . ?
C5 C1 Fe1 68.78(19) . . ?
C5 C1 C2 107.1(3) . . ?
Fe1 C2 H2 125.8 . . ?
C1 C2 Fe1 70.84(19) . . ?
C1 C2 H2 126.0 . . ?
C3 C2 Fe1 69.0(2) . . ?
C3 C2 C1 108.0(3) . . ?
C3 C2 H2 126.0 . . ?
Fe1 C3 H3 125.2 . . ?
C2 C3 Fe1 70.4(2) . . ?
C2 C3 H3 125.8 . . ?
C4 C3 Fe1 70.2(2) . . ?
C4 C3 C2 108.4(3) . . ?
C4 C3 H3 125.8 . . ?
Fe1 C4 H4 126.3 . . ?
C3 C4 Fe1 69.2(2) . . ?
C3 C4 H4 125.9 . . ?
C3 C4 C5 108.1(3) . . ?
C5 C4 Fe1 70.1(2) . . ?
C5 C4 H4 125.9 . . ?
Fe1 C5 H5 125.5 . . ?
C1 C5 Fe1 70.78(19) . . ?
C1 C5 H5 125.8 . . ?
C4 C5 Fe1 69.4(2) . . ?
C4 C5 C1 108.3(3) . . ?
C4 C5 H5 125.8 . . ?
Fe1 C6 Sb2 130.82(16) . . ?
C7 C6 Sb2 126.5(3) . . ?
C7 C6 Fe1 68.6(2) . . ?
C10 C6 Sb2 126.0(3) . . ?
C10 C6 Fe1 69.3(2) . . ?
C10 C6 C7 107.4(3) . . ?
Fe1 C7 H7 125.7 . . ?
C6 C7 Fe1 70.8(2) . . ?
C6 C7 H7 126.0 . . ?
C8 C7 Fe1 69.0(2) . . ?
C8 C7 C6 108.0(4) . . ?
C8 C7 H7 126.0 . . ?
Fe1 C8 H8 125.5 . . ?
C7 C8 Fe1 70.4(2) . . ?
C7 C8 H8 125.8 . . ?
C7 C8 C9 108.4(4) . . ?
C9 C8 Fe1 69.8(2) . . ?
C9 C8 H8 125.8 . . ?
Fe1 C9 H9 125.4 . . ?
C8 C9 Fe1 69.4(2) . . ?
C8 C9 H9 126.0 . . ?
C8 C9 C10 107.9(4) . . ?
C10 C9 Fe1 70.7(2) . . ?
C10 C9 H9 126.0 . . ?
Fe1 C10 H10 126.4 . . ?
C6 C10 Fe1 70.6(2) . . ?
C6 C10 H10 125.8 . . ?
C9 C10 Fe1 68.8(2) . . ?
C9 C10 C6 108.3(4) . . ?
C9 C10 H10 125.8 . . ?
C12 C11 Sb1 117.7(3) . . ?
C16 C11 Sb1 122.5(3) . . ?
C16 C11 C12 119.7(4) . . ?
C11 C12 H12 120.1 . . ?
C11 C12 C13 119.7(5) . . ?
C13 C12 H12 120.1 . . ?
C12 C13 H13 119.8 . . ?
C14 C13 C12 120.4(5) . . ?
C14 C13 H13 119.8 . . ?
C13 C14 H14 120.2 . . ?
C13 C14 C15 119.7(4) . . ?
C15 C14 H14 120.2 . . ?
C14 C15 H15 119.8 . . ?
C14 C15 C16 120.3(4) . . ?
C16 C15 H15 119.8 . . ?
C11 C16 C15 120.1(4) . . ?
C11 C16 H16 119.9 . . ?
C15 C16 H16 119.9 . . ?
Fe2 C17 Sb1 122.89(15) . . ?
C18 C17 Sb1 130.3(3) . . ?
C18 C17 Fe2 69.85(19) . . ?
C18 C17 C21 107.0(3) . . ?
C21 C17 Sb1 122.6(2) . . ?
C21 C17 Fe2 68.97(19) . . ?
Fe2 C18 H18 126.3 . . ?
C17 C18 Fe2 69.55(19) . . ?
C17 C18 H18 125.7 . . ?
C19 C18 Fe2 70.1(2) . . ?
C19 C18 C17 108.6(3) . . ?
C19 C18 H18 125.7 . . ?
Fe2 C19 H19 126.6 . . ?
C18 C19 Fe2 69.48(19) . . ?
C18 C19 H19 125.9 . . ?
C20 C19 Fe2 69.6(2) . . ?
C20 C19 C18 108.1(3) . . ?
C20 C19 H19 125.9 . . ?
Fe2 C20 H20 126.4 . . ?
C19 C20 Fe2 70.1(2) . . ?
C19 C20 H20 125.9 . . ?
C19 C20 C21 108.2(3) . . ?
C21 C20 Fe2 69.17(19) . . ?
C21 C20 H20 125.9 . . ?
Fe2 C21 H21 125.7 . . ?
C17 C21 Fe2 69.63(19) . . ?
C17 C21 H21 126.0 . . ?
C20 C21 Fe2 70.2(2) . . ?
C20 C21 C17 108.0(3) . . ?
C20 C21 H21 126.0 . . ?
Fe2 C22 Sb3 120.01(16) . . ?
C23 C22 Sb3 123.9(3) . . ?
C23 C22 Fe2 68.84(19) . . ?
C26 C22 Sb3 128.7(3) . . ?
C26 C22 Fe2 68.9(2) . . ?
C26 C22 C23 106.8(3) . . ?
Fe2 C23 H23 125.7 . . ?
C22 C23 Fe2 70.1(2) . . ?
C22 C23 H23 125.7 . . ?
C24 C23 Fe2 70.1(2) . . ?
C24 C23 C22 108.6(3) . . ?
C24 C23 H23 125.7 . . ?
Fe2 C24 H24 126.7 . . ?
C23 C24 Fe2 69.2(2) . . ?
C23 C24 H24 125.9 . . ?
C23 C24 C25 108.2(3) . . ?
C25 C24 Fe2 69.7(2) . . ?
C25 C24 H24 125.9 . . ?
Fe2 C25 H25 126.7 . . ?
C24 C25 Fe2 69.6(2) . . ?
C24 C25 H25 126.1 . . ?
C24 C25 C26 107.7(3) . . ?
C26 C25 Fe2 69.1(2) . . ?
C26 C25 H25 126.1 . . ?
Fe2 C26 H26 125.8 . . ?
C22 C26 Fe2 70.1(2) . . ?
C22 C26 H26 125.6 . . ?
C25 C26 Fe2 70.1(2) . . ?
C25 C26 C22 108.7(3) . . ?
C25 C26 H26 125.6 . . ?
C28 C27 Sb3 119.5(3) . . ?
C28 C27 C32 119.6(4) . . ?
C32 C27 Sb3 120.7(3) . . ?
C27 C28 H28 120.2 . . ?
C27 C28 C29 119.7(4) . . ?
C29 C28 H28 120.2 . . ?
C28 C29 H29 119.8 . . ?
C30 C29 C28 120.3(4) . . ?
C30 C29 H29 119.8 . . ?
C29 C30 H30 119.7 . . ?
C29 C30 C31 120.6(4) . . ?
C31 C30 H30 119.7 . . ?
C30 C31 H31 119.9 . . ?
C30 C31 C32 120.2(4) . . ?
C32 C31 H31 119.9 . . ?
C27 C32 H32 120.1 . . ?
C31 C32 C27 119.7(4) . . ?
C31 C32 H32 120.1 . . ?
Fe3 C33 Sb3 128.23(17) . . ?
C34 C33 Sb3 128.7(3) . . ?
C34 C33 Fe3 69.4(2) . . ?
C37 C33 Sb3 123.4(3) . . ?
C37 C33 Fe3 69.7(2) . . ?
C37 C33 C34 107.9(3) . . ?
Fe3 C34 H34 125.6 . . ?
C33 C34 Fe3 69.6(2) . . ?
C33 C34 H34 126.2 . . ?
C35 C34 Fe3 70.1(2) . . ?
C35 C34 C33 107.5(4) . . ?
C35 C34 H34 126.2 . . ?
Fe3 C35 H35 126.6 . . ?
C34 C35 Fe3 69.2(2) . . ?
C34 C35 H35 125.7 . . ?
C36 C35 Fe3 70.0(2) . . ?
C36 C35 C34 108.5(4) . . ?
C36 C35 H35 125.7 . . ?
Fe3 C36 H36 126.4 . . ?
C35 C36 Fe3 70.1(3) . . ?
C35 C36 H36 125.7 . . ?
C35 C36 C37 108.5(4) . . ?
C37 C36 Fe3 69.3(2) . . ?
C37 C36 H36 125.7 . . ?
Fe3 C37 H37 125.8 . . ?
C33 C37 Fe3 69.7(2) . . ?
C33 C37 C36 107.6(4) . . ?
C33 C37 H37 126.2 . . ?
C36 C37 Fe3 69.9(2) . . ?
C36 C37 H37 126.2 . . ?
Fe3 C38 Sb2 125.29(16) . . ?
C39 C38 Sb2 129.0(2) . . ?
C39 C38 Fe3 68.82(19) . . ?
C39 C38 C42 107.0(3) . . ?
C42 C38 Sb2 124.0(3) . . ?
C42 C38 Fe3 69.34(18) . . ?
Fe3 C39 H39 125.4 . . ?
C38 C39 Fe3 70.55(19) . . ?
C38 C39 H39 125.7 . . ?
C40 C39 Fe3 69.9(2) . . ?
C40 C39 C38 108.6(3) . . ?
C40 C39 H39 125.7 . . ?
Fe3 C40 H40 126.3 . . ?
C39 C40 Fe3 69.3(2) . . ?
C39 C40 H40 125.9 . . ?
C41 C40 Fe3 70.0(2) . . ?
C41 C40 C39 108.1(3) . . ?
C41 C40 H40 125.9 . . ?
Fe3 C41 H41 126.3 . . ?
C40 C41 Fe3 69.4(2) . . ?
C40 C41 H41 126.1 . . ?
C40 C41 C42 107.8(3) . . ?
C42 C41 Fe3 69.75(19) . . ?
C42 C41 H41 126.1 . . ?
Fe3 C42 H42 126.2 . . ?
C38 C42 Fe3 69.84(19) . . ?
C38 C42 H42 125.8 . . ?
C41 C42 Fe3 69.7(2) . . ?
C41 C42 C38 108.5(3) . . ?
C41 C42 H42 125.8 . . ?
C44 C43 Sb2 118.4(3) . . ?
C48 C43 Sb2 122.0(3) . . ?
C48 C43 C44 119.5(3) . . ?
C43 C44 H44 120.0 . . ?
C45 C44 C43 120.0(3) . . ?
C45 C44 H44 120.0 . . ?
C44 C45 H45 119.9 . . ?
C44 C45 C46 120.1(4) . . ?
C46 C45 H45 119.9 . . ?
C45 C46 H46 119.9 . . ?
C47 C46 C45 120.2(4) . . ?
C47 C46 H46 119.9 . . ?
C46 C47 H47 119.9 . . ?
C46 C47 C48 120.3(3) . . ?
C48 C47 H47 119.9 . . ?
C43 C48 C47 119.9(3) . . ?
C43 C48 H48 120.0 . . ?
C47 C48 H48 120.0 . . ?
Cl1 C49 H49 122.0(14) . . ?
Cl2 C49 H49 118.8(14) . . ?
Cl3 C49 H49 99.0(14) . . ?
Cl4 C49 H49 124.4(15) . . ?
Cl5 C49 H49 104.2(14) . . ?
Cl6 C50 Cl8 121.0(7) . . ?
Cl6 C50 Cl9 111.1(3) . . ?
Cl6 C50 H50A 103.6 . . ?
Cl7 C50 H50 111.3 . . ?
Cl8 C50 Cl7 102.7(6) . . ?
Cl8 C50 Cl9 111.7(3) . . ?
Cl8 C50 H50 111.3 . . ?
Cl8 C50 H50A 103.6 . . ?
Cl9 C50 Cl7 108.1(3) . . ?
Cl9 C50 H50 111.3 . . ?
Cl9 C50 H50A 103.6 . . ?
Cl10 C51 H51 109.2 . . ?
Cl10 C51 H51A 101.0 . . ?
Cl11 C51 Cl10 110.9(3) . . ?
Cl11 C51 Cl13 126.5(7) . . ?
Cl11 C51 H51 109.2 . . ?
Cl11 C51 H51A 101.0 . . ?
Cl12 C51 Cl10 109.6(3) . . ?
Cl12 C51 Cl11 108.8(3) . . ?
Cl12 C51 H51 109.2 . . ?
Cl13 C51 Cl10 111.8(6) . . ?
Cl13 C51 H51A 101.0 . . ?
Cl14 C52 Cl15 71.5(5) . 2_675 ?
Cl14 C52 Cl15 110.0(7) . . ?
Cl14 C52 Cl16 111.4(7) . . ?
Cl14 C52 H52 107(4) . . ?
Cl15 C52 Cl15 130.6(7) . 2_675 ?
Cl15 C52 H52 131(2) 2_675 . ?
Cl15 C52 H52 96.5(18) . . ?
Cl16 C52 Cl14 61.4(5) 2_675 . ?
Cl16 C52 Cl15 40.6(3) . 2_675 ?
Cl16 C52 Cl15 104.8(7) 2_675 2_675 ?
Cl16 C52 Cl15 108.3(7) . . ?
Cl16 C52 Cl15 49.2(5) 2_675 . ?
Cl16 C52 Cl16 118.7(8) 2_675 . ?
Cl16 C52 C52 67.8(9) 2_675 2_675 ?
Cl16 C52 H52 122(4) . . ?
Cl16 C52 H52 117(4) 2_675 . ?
C52 C52 Cl14 87.9(9) 2_675 . ?
C52 C52 Cl15 54.9(7) 2_675 2_675 ?
C52 C52 Cl15 75.7(10) 2_675 . ?
C52 C52 Cl16 50.9(6) 2_675 . ?
C52 C52 H52 165(4) 2_675 . ?

loop_
_geom_bond_atom_site_label_1
_geom_bond_atom_site_label_2
_geom_bond_distance
_geom_bond_site_symmetry_2
_geom_bond_publ_flag
Au1 I1 2.743(8) . ?
Au1 I2 2.7210(12) . ?
Au1 Sb1 2.6113(3) . ?
Au1 Sb2 2.6279(3) . ?
Au1 Sb3 2.6270(3) . ?
Sb1 C1 2.117(3) . ?
Sb1 C11 2.133(3) . ?
Sb1 C17 2.106(3) . ?
Sb2 C6 2.121(3) . ?
Sb2 C38 2.127(3) . ?
Sb2 C43 2.133(3) . ?
Sb3 C22 2.114(4) . ?
Sb3 C27 2.136(4) . ?
Sb3 C33 2.111(3) . ?
Fe1 C1 2.087(3) . ?
Fe1 C2 2.057(4) . ?
Fe1 C3 2.039(3) . ?
Fe1 C4 2.051(4) . ?
Fe1 C5 2.061(4) . ?
Fe1 C6 2.080(3) . ?
Fe1 C7 2.050(4) . ?
Fe1 C8 2.032(4) . ?
Fe1 C9 2.037(4) . ?
Fe1 C10 2.062(4) . ?
Fe2 C17 2.049(3) . ?
Fe2 C18 2.053(3) . ?
Fe2 C19 2.061(3) . ?
Fe2 C20 2.054(3) . ?
Fe2 C21 2.040(3) . ?
Fe2 C22 2.052(3) . ?
Fe2 C23 2.035(3) . ?
Fe2 C24 2.046(4) . ?
Fe2 C25 2.048(4) . ?
Fe2 C26 2.035(4) . ?
Fe3 C33 2.047(3) . ?
Fe3 C34 2.044(4) . ?
Fe3 C35 2.056(4) . ?
Fe3 C36 2.054(4) . ?
Fe3 C37 2.046(4) . ?
Fe3 C38 2.063(3) . ?
Fe3 C39 2.040(4) . ?
Fe3 C40 2.048(4) . ?
Fe3 C41 2.056(3) . ?
Fe3 C42 2.056(3) . ?
Cl1 C49 2.030(15) . ?
Cl2 C49 1.665(9) . ?
Cl3 C49 1.881(9) . ?
Cl4 C49 1.505(8) . ?
Cl5 C49 1.835(9) . ?
Cl6 C50 1.656(7) . ?
Cl7 C50 1.838(10) . ?
Cl8 C50 1.727(6) . ?
Cl9 C50 1.752(6) . ?
Cl10 C51 1.770(5) . ?
Cl11 C51 1.760(5) . ?
Cl12 C51 1.757(5) . ?
Cl13 C51 1.761(13) . ?
Cl14 Cl15 2.256(5) 2_675 ?
Cl14 Cl16 1.644(6) 2_675 ?
Cl14 C52 1.729(12) . ?
Cl15 Cl16 1.374(6) 2_675 ?
Cl15 C52 1.772(14) . ?
Cl15 C52 2.099(12) 2_675 ?
Cl16 C52 1.738(11) . ?
Cl16 C52 1.456(13) 2_675 ?
C1 C2 1.437(5) . ?
C1 C5 1.434(5) . ?
C2 H2 0.9500 . ?
C2 C3 1.423(5) . ?
C3 H3 0.9500 . ?
C3 C4 1.419(5) . ?
C4 H4 0.9500 . ?
C4 C5 1.421(5) . ?
C5 H5 0.9500 . ?
C6 C7 1.432(5) . ?
C6 C10 1.422(6) . ?
C7 H7 0.9500 . ?
C7 C8 1.415(7) . ?
C8 H8 0.9500 . ?
C8 C9 1.415(8) . ?
C9 H9 0.9500 . ?
C9 C10 1.421(6) . ?
C10 H10 0.9500 . ?
C11 C12 1.387(6) . ?
C11 C16 1.383(5) . ?
C12 H12 0.9500 . ?
C12 C13 1.394(6) . ?
C13 H13 0.9500 . ?
C13 C14 1.376(8) . ?
C14 H14 0.9500 . ?
C14 C15 1.384(8) . ?
C15 H15 0.9500 . ?
C15 C16 1.385(5) . ?
C16 H16 0.9500 . ?
C17 C18 1.423(5) . ?
C17 C21 1.445(5) . ?
C18 H18 0.9500 . ?
C18 C19 1.422(5) . ?
C19 H19 0.9500 . ?
C19 C20 1.420(5) . ?
C20 H20 0.9500 . ?
C20 C21 1.420(5) . ?
C21 H21 0.9500 . ?
C22 C23 1.434(5) . ?
C22 C26 1.433(5) . ?
C23 H23 0.9500 . ?
C23 C24 1.420(5) . ?
C24 H24 0.9500 . ?
C24 C25 1.423(6) . ?
C25 H25 0.9500 . ?
C25 C26 1.424(6) . ?
C26 H26 0.9500 . ?
C27 C28 1.390(5) . ?
C27 C32 1.403(5) . ?
C28 H28 0.9500 . ?
C28 C29 1.402(6) . ?
C29 H29 0.9500 . ?
C29 C30 1.368(7) . ?
C30 H30 0.9500 . ?
C30 C31 1.382(7) . ?
C31 H31 0.9500 . ?
C31 C32 1.391(5) . ?
C32 H32 0.9500 . ?
C33 C34 1.431(5) . ?
C33 C37 1.422(5) . ?
C34 H34 0.9500 . ?
C34 C35 1.426(6) . ?
C35 H35 0.9500 . ?
C35 C36 1.399(7) . ?
C36 H36 0.9500 . ?
C36 C37 1.431(6) . ?
C37 H37 0.9500 . ?
C38 C39 1.425(5) . ?
C38 C42 1.436(5) . ?
C39 H39 0.9500 . ?
C39 C40 1.424(5) . ?
C40 H40 0.9500 . ?
C40 C41 1.423(5) . ?
C41 H41 0.9500 . ?
C41 C42 1.424(5) . ?
C42 H42 0.9500 . ?
C43 C44 1.395(5) . ?
C43 C48 1.392(5) . ?
C44 H44 0.9500 . ?
C44 C45 1.385(5) . ?
C45 H45 0.9500 . ?
C45 C46 1.390(6) . ?
C46 H46 0.9500 . ?
C46 C47 1.371(6) . ?
C47 H47 0.9500 . ?
C47 C48 1.395(5) . ?
C48 H48 0.9500 . ?
C49 H49 1.015(9) . ?
C50 H50 1.0000 . ?
C50 H50A 1.0000 . ?
C51 H51 1.0000 . ?
C51 H51A 1.0000 . ?
C52 C52 1.65(2) 2_675 ?
C52 H52 1.05(2) . ?

loop_
_geom_torsion_atom_site_label_1
_geom_torsion_atom_site_label_2
_geom_torsion_atom_site_label_3
_geom_torsion_atom_site_label_4
_geom_torsion
_geom_torsion_site_symmetry_1
_geom_torsion_site_symmetry_2
_geom_torsion_site_symmetry_3
_geom_torsion_site_symmetry_4
_geom_torsion_publ_flag
Sb1 C1 C2 Fe1 -126.1(2) . . . . ?
Sb1 C1 C2 C3 174.7(2) . . . . ?
Sb1 C1 C5 Fe1 126.5(3) . . . . ?
Sb1 C1 C5 C4 -174.0(2) . . . . ?
Sb1 C11 C12 C13 178.9(4) . . . . ?
Sb1 C11 C16 C15 -177.2(3) . . . . ?
Sb1 C17 C18 Fe2 -116.6(3) . . . . ?
Sb1 C17 C18 C19 -175.9(2) . . . . ?
Sb1 C17 C21 Fe2 116.4(2) . . . . ?
Sb1 C17 C21 C20 176.4(2) . . . . ?
Sb2 C6 C7 Fe1 125.7(3) . . . . ?
Sb2 C6 C7 C8 -175.1(3) . . . . ?
Sb2 C6 C10 Fe1 -126.1(3) . . . . ?
Sb2 C6 C10 C9 175.3(3) . . . . ?
Sb2 C38 C39 Fe3 118.9(3) . . . . ?
Sb2 C38 C39 C40 178.7(2) . . . . ?
Sb2 C38 C42 Fe3 -119.4(2) . . . . ?
Sb2 C38 C42 C41 -178.6(2) . . . . ?
Sb2 C43 C44 C45 -173.2(3) . . . . ?
Sb2 C43 C48 C47 173.8(3) . . . . ?
Sb3 C22 C23 Fe2 112.7(2) . . . . ?
Sb3 C22 C23 C24 172.4(2) . . . . ?
Sb3 C22 C26 Fe2 -112.2(3) . . . . ?
Sb3 C22 C26 C25 -171.8(3) . . . . ?
Sb3 C27 C28 C29 174.2(3) . . . . ?
Sb3 C27 C32 C31 -174.3(3) . . . . ?
Sb3 C33 C34 Fe3 -123.1(3) . . . . ?
Sb3 C33 C34 C35 176.8(3) . . . . ?
Sb3 C33 C37 Fe3 123.1(2) . . . . ?
Sb3 C33 C37 C36 -177.0(3) . . . . ?
Fe1 C1 C2 C3 -59.2(2) . . . . ?
Fe1 C1 C5 C4 59.5(2) . . . . ?
Fe1 C2 C3 C4 -60.1(2) . . . . ?
Fe1 C3 C4 C5 -59.6(2) . . . . ?
Fe1 C4 C5 C1 -60.3(2) . . . . ?
Fe1 C6 C7 C8 59.2(3) . . . . ?
Fe1 C6 C10 C9 -58.6(3) . . . . ?
Fe1 C7 C8 C9 59.8(3) . . . . ?
Fe1 C8 C9 C10 60.5(3) . . . . ?
Fe1 C9 C10 C6 59.7(3) . . . . ?
Fe2 C17 C18 C19 -59.4(2) . . . . ?
Fe2 C17 C21 C20 60.0(2) . . . . ?
Fe2 C18 C19 C20 -59.0(2) . . . . ?
Fe2 C19 C20 C21 -58.8(2) . . . . ?
Fe2 C20 C21 C17 -59.6(2) . . . . ?
Fe2 C22 C23 C24 59.7(2) . . . . ?
Fe2 C22 C26 C25 -59.6(3) . . . . ?
Fe2 C23 C24 C25 59.0(3) . . . . ?
Fe2 C24 C25 C26 58.8(3) . . . . ?
Fe2 C25 C26 C22 59.7(3) . . . . ?
Fe3 C33 C34 C35 -60.1(3) . . . . ?
Fe3 C33 C37 C36 59.9(3) . . . . ?
Fe3 C34 C35 C36 -59.2(3) . . . . ?
Fe3 C35 C36 C37 -58.8(3) . . . . ?
Fe3 C36 C37 C33 -59.7(3) . . . . ?
Fe3 C38 C39 C40 59.8(2) . . . . ?
Fe3 C38 C42 C41 -59.2(2) . . . . ?
Fe3 C39 C40 C41 59.5(2) . . . . ?
Fe3 C40 C41 C42 59.4(2) . . . . ?
Fe3 C41 C42 C38 59.3(2) . . . . ?
Cl14 Cl15 C52 Cl14 131.8(6) 2_675 . . . ?
Cl14 Cl15 C52 Cl15 49.4(6) 2_675 . . 2_675 ?
Cl14 Cl15 C52 Cl16 122.3(5) 2_675 . . 2_675 ?
Cl14 Cl15 C52 Cl16 9.8(5) 2_675 . . . ?
Cl14 Cl15 C52 C52 49.4(6) 2_675 . . 2_675 ?
Cl14 Cl16 C52 Cl14 -133.8(7) 2_675 . . . ?
Cl14 Cl16 C52 Cl15 -12.7(6) 2_675 . . . ?
Cl14 Cl16 C52 Cl15 -144.5(3) 2_675 . . 2_675 ?
Cl14 Cl16 C52 Cl16 -65.5(8) 2_675 . . 2_675 ?
Cl14 Cl16 C52 C52 -65.5(8) 2_675 . . 2_675 ?
Cl15 Cl14 C52 Cl15 -127.4(7) 2_675 . . . ?
Cl15 Cl14 C52 Cl16 -7.3(5) 2_675 . . . ?
Cl15 Cl14 C52 Cl16 -119.3(5) 2_675 . . 2_675 ?
Cl15 Cl14 C52 C52 -53.5(7) 2_675 . . 2_675 ?
Cl15 Cl16 C52 Cl14 10.7(7) 2_675 . . . ?
Cl15 Cl16 C52 Cl15 131.8(6) 2_675 . . . ?
Cl15 Cl16 C52 Cl16 79.0(8) 2_675 . . 2_675 ?
Cl15 Cl16 C52 C52 79.0(8) 2_675 . . 2_675 ?
Cl16 Cl14 C52 Cl15 -8.1(3) 2_675 . . . ?
Cl16 Cl14 C52 Cl15 119.3(5) 2_675 . . 2_675 ?
Cl16 Cl14 C52 Cl16 111.9(9) 2_675 . . . ?
Cl16 Cl14 C52 C52 65.8(9) 2_675 . . 2_675 ?
Cl16 Cl15 C52 Cl14 9.5(4) 2_675 . . . ?
Cl16 Cl15 C52 Cl15 -72.9(7) 2_675 . . 2_675 ?
Cl16 Cl15 C52 Cl16 -112.5(7) 2_675 . . . ?
Cl16 Cl15 C52 C52 -72.9(7) 2_675 . . 2_675 ?
C1 C2 C3 Fe1 60.4(2) . . . . ?
C1 C2 C3 C4 0.2(4) . . . . ?
C2 C1 C5 Fe1 -58.0(2) . . . . ?
C2 C1 C5 C4 1.5(4) . . . . ?
C2 C3 C4 Fe1 60.3(2) . . . . ?
C2 C3 C4 C5 0.7(4) . . . . ?
C3 C4 C5 Fe1 59.0(2) . . . . ?
C3 C4 C5 C1 -1.3(4) . . . . ?
C5 C1 C2 Fe1 58.1(2) . . . . ?
C5 C1 C2 C3 -1.0(4) . . . . ?
C6 C7 C8 Fe1 -60.3(3) . . . . ?
C6 C7 C8 C9 -0.6(5) . . . . ?
C7 C6 C10 Fe1 58.2(3) . . . . ?
C7 C6 C10 C9 -0.4(4) . . . . ?
C7 C8 C9 Fe1 -60.1(3) . . . . ?
C7 C8 C9 C10 0.3(5) . . . . ?
C8 C9 C10 Fe1 -59.7(3) . . . . ?
C8 C9 C10 C6 0.0(4) . . . . ?
C10 C6 C7 Fe1 -58.6(3) . . . . ?
C10 C6 C7 C8 0.6(4) . . . . ?
C11 C12 C13 C14 -2.3(9) . . . . ?
C12 C11 C16 C15 -1.0(6) . . . . ?
C12 C13 C14 C15 0.6(9) . . . . ?
C13 C14 C15 C16 0.9(8) . . . . ?
C14 C15 C16 C11 -0.7(7) . . . . ?
C16 C11 C12 C13 2.5(7) . . . . ?
C17 C18 C19 Fe2 59.0(2) . . . . ?
C17 C18 C19 C20 0.0(4) . . . . ?
C18 C17 C21 Fe2 -59.8(2) . . . . ?
C18 C17 C21 C20 0.2(4) . . . . ?
C18 C19 C20 Fe2 59.0(2) . . . . ?
C18 C19 C20 C21 0.1(4) . . . . ?
C19 C20 C21 Fe2 59.4(2) . . . . ?
C19 C20 C21 C17 -0.2(4) . . . . ?
C21 C17 C18 Fe2 59.2(2) . . . . ?
C21 C17 C18 C19 -0.1(4) . . . . ?
C22 C23 C24 Fe2 -59.7(2) . . . . ?
C22 C23 C24 C25 -0.7(4) . . . . ?
C23 C22 C26 Fe2 58.6(2) . . . . ?
C23 C22 C26 C25 -1.0(4) . . . . ?
C23 C24 C25 Fe2 -58.7(2) . . . . ?
C23 C24 C25 C26 0.1(4) . . . . ?
C24 C25 C26 Fe2 -59.1(3) . . . . ?
C24 C25 C26 C22 0.6(4) . . . . ?
C26 C22 C23 Fe2 -58.6(2) . . . . ?
C26 C22 C23 C24 1.1(4) . . . . ?
C27 C28 C29 C30 -0.4(6) . . . . ?
C28 C27 C32 C31 -0.5(6) . . . . ?
C28 C29 C30 C31 0.7(7) . . . . ?
C29 C30 C31 C32 -0.9(7) . . . . ?
C30 C31 C32 C27 0.8(6) . . . . ?
C32 C27 C28 C29 0.3(6) . . . . ?
C33 C34 C35 Fe3 59.8(3) . . . . ?
C33 C34 C35 C36 0.6(4) . . . . ?
C34 C33 C37 Fe3 -59.1(2) . . . . ?
C34 C33 C37 C36 0.8(4) . . . . ?
C34 C35 C36 Fe3 58.7(3) . . . . ?
C34 C35 C36 C37 -0.2(5) . . . . ?
C35 C36 C37 Fe3 59.4(3) . . . . ?
C35 C36 C37 C33 -0.4(4) . . . . ?
C37 C33 C34 Fe3 59.3(2) . . . . ?
C37 C33 C34 C35 -0.9(4) . . . . ?
C38 C39 C40 Fe3 -60.2(2) . . . . ?
C38 C39 C40 C41 -0.7(4) . . . . ?
C39 C38 C42 Fe3 58.7(2) . . . . ?
C39 C38 C42 C41 -0.5(4) . . . . ?
C39 C40 C41 Fe3 -59.0(2) . . . . ?
C39 C40 C41 C42 0.4(4) . . . . ?
C40 C41 C42 Fe3 -59.2(2) . . . . ?
C40 C41 C42 C38 0.1(4) . . . . ?
C42 C38 C39 Fe3 -59.1(2) . . . . ?
C42 C38 C39 C40 0.7(4) . . . . ?
C43 C44 C45 C46 -0.9(6) . . . . ?
C44 C43 C48 C47 -1.1(5) . . . . ?
C44 C45 C46 C47 -0.9(6) . . . . ?
C45 C46 C47 C48 1.6(6) . . . . ?
C46 C47 C48 C43 -0.6(6) . . . . ?
C48 C43 C44 C45 1.8(5) . . . . ?
C52 Cl15 C52 Cl14 82.3(9) 2_675 . . . ?
C52 Cl15 C52 Cl15 0.000(2) 2_675 . . 2_675 ?
C52 Cl15 C52 Cl16 -39.7(5) 2_675 . . . ?
C52 Cl15 C52 Cl16 72.9(7) 2_675 . . 2_675 ?
C52 Cl16 C52 Cl14 -68.3(8) 2_675 . . . ?
C52 Cl16 C52 Cl15 52.9(8) 2_675 . . . ?
C52 Cl16 C52 Cl15 -79.0(8) 2_675 . . 2_675 ?
C52 Cl16 C52 Cl16 0.001(1) 2_675 . . 2_675 ?
